data_7014030
loop_
_publ_author_name
'Levason, William'
'Matthews, Melissa L.'
'Reid, Gillian'
'Webster, Michael'

_publ_section_title
;
 Synthesis and characterisation of transition metal halide complexes of
 the xylyl-distibine, 1,2-bis(dimethylstibanylmethyl)benzene.
;
_journal_issue 4
_journal_name_full 'Dalton transactions (Cambridge, England : 2003)'
_journal_page_first 554
_journal_page_last 561
_journal_paper_doi 10.1039/b400214h
_journal_year 2004
_chemical_formula_moiety 'C12 H20 Cl2 Pt Sb2'
_chemical_formula_sum 'C12 H20 Cl2 Pt Sb2'
_chemical_formula_weight 673.77
_chemical_name_systematic
;
Dichloro(1,2-bis(dimethylstibanylmethyl)benzene)platinum(II)
;
_space_group_IT_number 61
_symmetry_cell_setting orthorhombic
_symmetry_Int_Tables_number 61
_symmetry_space_group_name_Hall '-P 2ac 2ab'
_symmetry_space_group_name_H-M 'P b c a'
_atom_sites_solution_hydrogens geom
_atom_sites_solution_primary direct
_atom_sites_solution_secondary difmap
_audit_creation_method 'SHELXL-97 + hand edit'
_cell_angle_alpha 90.00
_cell_angle_beta 90.00
_cell_angle_gamma 90.00
_cell_formula_units_Z 8
_cell_length_a 17.654(2)
_cell_length_b 10.8090(15)
_cell_length_c 17.908(3)
_cell_measurement_reflns_used 13664
_cell_measurement_temperature 120(2)
_cell_measurement_theta_max 27.48
_cell_measurement_theta_min 2.91
_cell_volume 3417.2(8)
_computing_structure_refinement 'SHELXL-97 (Sheldrick, 1997)'
_computing_structure_solution 'SHELXS-97 (Sheldrick, 1997)'
_diffrn_ambient_temperature 120(2)
_diffrn_measured_fraction_theta_full 0.988
_diffrn_measured_fraction_theta_max 0.988
_diffrn_measurement_device_type 'area detector, Nonius Kappa ccd'
_diffrn_measurement_method '\f and \w scans'
_diffrn_radiation_monochromator graphite
_diffrn_radiation_source 'Nonius rotating anode'
_diffrn_radiation_type MoK\a
_diffrn_radiation_wavelength 0.71073
_diffrn_reflns_av_R_equivalents 0.0514
_diffrn_reflns_av_sigmaI/netI 0.0625
_diffrn_reflns_limit_h_max 22
_diffrn_reflns_limit_h_min 0
_diffrn_reflns_limit_k_max 14
_diffrn_reflns_limit_k_min 0
_diffrn_reflns_limit_l_max 22
_diffrn_reflns_limit_l_min -21
_diffrn_reflns_number 6593
_diffrn_reflns_theta_full 27.47
_diffrn_reflns_theta_max 27.47
_diffrn_reflns_theta_min 3.17
_exptl_absorpt_coefficient_mu 11.599
_exptl_absorpt_correction_T_max 1.78373
_exptl_absorpt_correction_T_min 0.67096
_exptl_absorpt_correction_type multi-scan
_exptl_absorpt_process_details 'SORTAV, R H Blessing, J. Appl. Cryst., 1997, 30, 421-426.'
_exptl_crystal_colour yellow
_exptl_crystal_density_diffrn 2.619
_exptl_crystal_density_method 'not measured'
_exptl_crystal_description plate
_exptl_crystal_F_000 2448
_exptl_crystal_size_max 0.10
_exptl_crystal_size_mid 0.10
_exptl_crystal_size_min 0.02
_refine_diff_density_max 2.525
_refine_diff_density_min -2.607
_refine_diff_density_rms 0.393
_refine_ls_extinction_method none
_refine_ls_goodness_of_fit_ref 1.114
_refine_ls_hydrogen_treatment mixed
_refine_ls_matrix_type full
_refine_ls_number_parameters 155
_refine_ls_number_reflns 3864
_refine_ls_number_restraints 0
_refine_ls_restrained_S_all 1.114
_refine_ls_R_factor_all 0.0658
_refine_ls_R_factor_gt 0.0552
_refine_ls_shift/su_max 0.002
_refine_ls_shift/su_mean 0.001
_refine_ls_structure_factor_coef Fsqd
_refine_ls_weighting_details 'w=1/[\s^2^(Fo^2^)+(0.0997P)^2^+0.00P] where P=(Fo^2^+2Fc^2^)/3'
_refine_ls_weighting_scheme calc
_refine_ls_wR_factor_gt 0.1512
_refine_ls_wR_factor_ref 0.1626
_reflns_number_gt 3357
_reflns_number_total 3864
_reflns_threshold_expression >2sigma(I)
_cod_data_source_file b400214h.txt
_cod_data_source_block ptsb2
_cod_original_cell_volume 3417.3(8)
_cod_database_code 7014030

loop_
_symmetry_equiv_pos_as_xyz
'x, y, z'
'x+1/2, -y+1/2, -z'
'-x, y+1/2, -z+1/2'
'-x+1/2, -y, z+1/2'
'-x, -y, -z'
'-x-1/2, y-1/2, z'
'x, -y-1/2, z-1/2'
'x-1/2, y, -z-1/2'

loop_
_atom_site_label
_atom_site_type_symbol
_atom_site_fract_x
_atom_site_fract_y
_atom_site_fract_z
_atom_site_U_iso_or_equiv
_atom_site_adp_type
_atom_site_occupancy
_atom_site_symmetry_multiplicity
_atom_site_calc_flag
_atom_site_refinement_flags
_atom_site_disorder_assembly
_atom_site_disorder_group
Pt1 Pt 0.07941(2) 0.75009(3) 0.21064(2) 0.01942(17) Uani 1 1 d . . .
Sb1 Sb 0.16330(3) 0.58112(5) 0.16558(3) 0.0212(2) Uani 1 1 d . . .
Sb2 Sb 0.07488(3) 0.68746(5) 0.34455(4) 0.01870(19) Uani 1 1 d . . .
Cl1 Cl 0.08492(17) 0.8243(2) 0.08632(16) 0.0408(7) Uani 1 1 d . . .
Cl2 Cl -0.00794(11) 0.90642(17) 0.24642(13) 0.0233(5) Uani 1 1 d . . .
C1 C 0.2267(5) 0.5695(7) 0.3681(5) 0.0218(19) Uani 1 1 d . . .
C2 C 0.2596(5) 0.5337(9) 0.2993(5) 0.0201(18) Uani 1 1 d . . .
C3 C 0.3348(5) 0.5688(9) 0.2853(6) 0.028(2) Uani 1 1 d . . .
H3 H 0.3584 0.5415 0.2405 0.054(8) Uiso 1 1 calc R . .
C4 C 0.3764(6) 0.6428(9) 0.3350(7) 0.043(3) Uani 1 1 d . . .
H4 H 0.4263 0.6693 0.3232 0.054(8) Uiso 1 1 calc R . .
C5 C 0.3429(6) 0.6757(9) 0.4011(7) 0.039(3) Uani 1 1 d . . .
H5 H 0.3709 0.7229 0.4363 0.054(8) Uiso 1 1 calc R . .
C6 C 0.2685(5) 0.6415(8) 0.4180(6) 0.030(2) Uani 1 1 d . . .
H6 H 0.2463 0.6674 0.4637 0.054(8) Uiso 1 1 calc R . .
C7 C 0.2175(5) 0.4586(8) 0.2432(5) 0.0223(19) Uani 1 1 d . . .
H7A H 0.1791 0.4068 0.2686 0.054(8) Uiso 1 1 calc R . .
H7B H 0.2530 0.4032 0.2164 0.054(8) Uiso 1 1 calc R . .
C8 C 0.2588(5) 0.6446(9) 0.1048(7) 0.036(2) Uani 1 1 d . . .
H8A H 0.2887 0.7005 0.1362 0.054(8) Uiso 1 1 calc R . .
H8B H 0.2418 0.6889 0.0601 0.054(8) Uiso 1 1 calc R . .
H8C H 0.2900 0.5738 0.0900 0.054(8) Uiso 1 1 calc R . .
C9 C 0.1106(6) 0.4655(9) 0.0865(6) 0.037(2) Uani 1 1 d . . .
H9A H 0.0647 0.4294 0.1083 0.054(8) Uiso 1 1 calc R . .
H9B H 0.1455 0.3992 0.0721 0.054(8) Uiso 1 1 calc R . .
H9C H 0.0970 0.5141 0.0423 0.054(8) Uiso 1 1 calc R . .
C10 C 0.1457(4) 0.5415(8) 0.3863(5) 0.0214(19) Uani 1 1 d . . .
H10A H 0.1394 0.5341 0.4411 0.054(8) Uiso 1 1 calc R . .
H10B H 0.1308 0.4619 0.3632 0.054(8) Uiso 1 1 calc R . .
C11 C -0.0334(5) 0.6494(8) 0.3903(6) 0.031(2) Uani 1 1 d . . .
H11A H -0.0566 0.5804 0.3631 0.054(8) Uiso 1 1 calc R . .
H11B H -0.0656 0.7229 0.3857 0.054(8) Uiso 1 1 calc R . .
H11C H -0.0281 0.6273 0.4431 0.054(8) Uiso 1 1 calc R . .
C12 C 0.1120(6) 0.8365(7) 0.4117(6) 0.027(2) Uani 1 1 d . . .
H12A H 0.1625 0.8628 0.3953 0.054(8) Uiso 1 1 calc R . .
H12B H 0.1143 0.8099 0.4640 0.054(8) Uiso 1 1 calc R . .
H12C H 0.0765 0.9057 0.4069 0.054(8) Uiso 1 1 calc R . .

loop_
_atom_site_aniso_label
_atom_site_aniso_U_11
_atom_site_aniso_U_22
_atom_site_aniso_U_33
_atom_site_aniso_U_23
_atom_site_aniso_U_13
_atom_site_aniso_U_12
Pt1 0.0240(3) 0.0118(2) 0.0225(3) 0.00008(13) -0.00215(13) 0.00125(12)
Sb1 0.0258(4) 0.0130(3) 0.0247(4) 0.0004(2) 0.0015(2) 0.0014(2)
Sb2 0.0184(3) 0.0138(3) 0.0239(4) 0.0016(2) 0.0006(2) -0.0002(2)
Cl1 0.081(2) 0.0223(12) 0.0190(13) 0.0035(10) 0.0015(12) 0.0218(12)
Cl2 0.0230(11) 0.0155(10) 0.0313(13) -0.0009(9) -0.0014(9) 0.0047(8)
C1 0.021(4) 0.013(4) 0.032(5) -0.002(4) -0.008(4) 0.001(3)
C2 0.017(4) 0.017(4) 0.026(5) 0.003(4) -0.009(4) 0.002(3)
C3 0.018(5) 0.033(5) 0.033(6) 0.018(4) 0.002(4) 0.002(4)
C4 0.023(5) 0.028(6) 0.077(10) 0.028(6) -0.009(5) -0.006(5)
C5 0.041(6) 0.021(5) 0.054(8) 0.012(5) -0.016(6) 0.006(4)
C6 0.037(6) 0.020(4) 0.033(6) 0.001(4) -0.009(5) 0.006(4)
C7 0.023(4) 0.018(4) 0.026(5) 0.001(4) -0.006(4) -0.001(4)
C8 0.033(5) 0.036(6) 0.040(6) 0.005(5) 0.003(5) 0.000(5)
C9 0.052(6) 0.021(5) 0.038(6) -0.007(5) -0.008(6) -0.003(5)
C10 0.011(4) 0.023(4) 0.030(5) 0.014(4) -0.001(4) 0.010(3)
C11 0.020(5) 0.023(4) 0.050(7) -0.006(5) 0.011(5) -0.004(4)
C12 0.041(5) 0.013(4) 0.026(5) 0.006(4) 0.003(5) 0.006(4)

loop_
_atom_type_symbol
_atom_type_description
_atom_type_scat_dispersion_real
_atom_type_scat_dispersion_imag
_atom_type_scat_source
C C 0.0033 0.0016 'International Tables Vol C Tables 4.2.6.8 and 6.1.1.4'
H H 0.0000 0.0000 'International Tables Vol C Tables 4.2.6.8 and 6.1.1.4'
Sb Sb -0.5866 1.5461 'International Tables Vol C Tables 4.2.6.8 and 6.1.1.4'
Cl Cl 0.1484 0.1585 'International Tables Vol C Tables 4.2.6.8 and 6.1.1.4'
Pt Pt -1.7033 8.3905 'International Tables Vol C Tables 4.2.6.8 and 6.1.1.4'

loop_
_geom_angle_atom_site_label_1
_geom_angle_atom_site_label_2
_geom_angle_atom_site_label_3
_geom_angle
_geom_angle_site_symmetry_1
_geom_angle_site_symmetry_3
_geom_angle_publ_flag
Cl1 Pt1 Cl2 92.26(8) . . ?
Cl1 Pt1 Sb1 85.36(6) . . ?
Cl2 Pt1 Sb1 175.41(5) . . ?
Cl1 Pt1 Sb2 175.93(6) . . ?
Cl2 Pt1 Sb2 85.00(6) . . ?
Sb1 Pt1 Sb2 97.58(2) . . ?
C9 Sb1 C8 101.4(4) . . ?
C9 Sb1 C7 105.5(4) . . ?
C8 Sb1 C7 100.3(4) . . ?
C9 Sb1 Pt1 113.0(3) . . ?
C8 Sb1 Pt1 113.7(3) . . ?
C7 Sb1 Pt1 120.6(3) . . ?
C12 Sb2 C11 102.0(4) . . ?
C12 Sb2 C10 100.4(4) . . ?
C11 Sb2 C10 104.4(4) . . ?
C12 Sb2 Pt1 109.3(3) . . ?
C11 Sb2 Pt1 116.9(3) . . ?
C10 Sb2 Pt1 121.0(2) . . ?
C6 C1 C2 119.6(8) . . ?
C6 C1 C10 118.6(9) . . ?
C2 C1 C10 121.6(8) . . ?
C3 C2 C1 118.0(8) . . ?
C3 C2 C7 119.9(9) . . ?
C1 C2 C7 122.1(8) . . ?
C4 C3 C2 122.4(10) . . ?
C4 C3 H3 118.8 . . ?
C2 C3 H3 118.8 . . ?
C5 C4 C3 117.9(10) . . ?
C5 C4 H4 121.0 . . ?
C3 C4 H4 121.0 . . ?
C4 C5 C6 121.7(11) . . ?
C4 C5 H5 119.1 . . ?
C6 C5 H5 119.1 . . ?
C1 C6 C5 120.3(10) . . ?
C1 C6 H6 119.8 . . ?
C5 C6 H6 119.8 . . ?
C2 C7 Sb1 108.8(6) . . ?
C2 C7 H7A 109.9 . . ?
Sb1 C7 H7A 109.9 . . ?
C2 C7 H7B 109.9 . . ?
Sb1 C7 H7B 109.9 . . ?
H7A C7 H7B 108.3 . . ?
Sb1 C8 H8A 109.5 . . ?
Sb1 C8 H8B 109.5 . . ?
H8A C8 H8B 109.5 . . ?
Sb1 C8 H8C 109.5 . . ?
H8A C8 H8C 109.5 . . ?
H8B C8 H8C 109.5 . . ?
Sb1 C9 H9A 109.5 . . ?
Sb1 C9 H9B 109.5 . . ?
H9A C9 H9B 109.5 . . ?
Sb1 C9 H9C 109.5 . . ?
H9A C9 H9C 109.5 . . ?
H9B C9 H9C 109.5 . . ?
C1 C10 Sb2 109.4(5) . . ?
C1 C10 H10A 109.8 . . ?
Sb2 C10 H10A 109.8 . . ?
C1 C10 H10B 109.8 . . ?
Sb2 C10 H10B 109.8 . . ?
H10A C10 H10B 108.2 . . ?
Sb2 C11 H11A 109.5 . . ?
Sb2 C11 H11B 109.5 . . ?
H11A C11 H11B 109.5 . . ?
Sb2 C11 H11C 109.5 . . ?
H11A C11 H11C 109.5 . . ?
H11B C11 H11C 109.5 . . ?
Sb2 C12 H12A 109.5 . . ?
Sb2 C12 H12B 109.5 . . ?
H12A C12 H12B 109.5 . . ?
Sb2 C12 H12C 109.5 . . ?
H12A C12 H12C 109.5 . . ?
H12B C12 H12C 109.5 . . ?

loop_
_geom_bond_atom_site_label_1
_geom_bond_atom_site_label_2
_geom_bond_distance
_geom_bond_site_symmetry_2
_geom_bond_publ_flag
Pt1 Cl1 2.368(3) . ?
Pt1 Cl2 2.3757(19) . ?
Pt1 Sb1 2.4860(7) . ?
Pt1 Sb2 2.4931(8) . ?
Sb1 C9 2.106(10) . ?
Sb1 C8 2.121(10) . ?
Sb1 C7 2.146(9) . ?
Sb2 C12 2.114(9) . ?
Sb2 C11 2.120(8) . ?
Sb2 C10 2.148(8) . ?
C1 C6 1.395(12) . ?
C1 C2 1.416(13) . ?
C1 C10 1.498(11) . ?
C2 C3 1.404(12) . ?
C2 C7 1.490(12) . ?
C3 C4 1.406(15) . ?
C3 H3 0.9500 . ?
C4 C5 1.370(16) . ?
C4 H4 0.9500 . ?
C5 C6 1.397(14) . ?
C5 H5 0.9500 . ?
C6 H6 0.9500 . ?
C7 H7A 0.9900 . ?
C7 H7B 0.9900 . ?
C8 H8A 0.9800 . ?
C8 H8B 0.9800 . ?
C8 H8C 0.9800 . ?
C9 H9A 0.9800 . ?
C9 H9B 0.9800 . ?
C9 H9C 0.9800 . ?
C10 H10A 0.9900 . ?
C10 H10B 0.9900 . ?
C11 H11A 0.9800 . ?
C11 H11B 0.9800 . ?
C11 H11C 0.9800 . ?
C12 H12A 0.9800 . ?
C12 H12B 0.9800 . ?
C12 H12C 0.9800 . ?

loop_
_geom_torsion_atom_site_label_1
_geom_torsion_atom_site_label_2
_geom_torsion_atom_site_label_3
_geom_torsion_atom_site_label_4
_geom_torsion
_geom_torsion_site_symmetry_1
_geom_torsion_site_symmetry_2
_geom_torsion_site_symmetry_3
_geom_torsion_site_symmetry_4
_geom_torsion_publ_flag
Cl1 Pt1 Sb1 C9 -65.4(3) . . . . ?
Sb2 Pt1 Sb1 C9 117.4(3) . . . . ?
Cl1 Pt1 Sb1 C8 49.5(3) . . . . ?
Sb2 Pt1 Sb1 C8 -127.6(3) . . . . ?
Cl1 Pt1 Sb1 C7 168.6(3) . . . . ?
Sb2 Pt1 Sb1 C7 -8.6(3) . . . . ?
Cl2 Pt1 Sb2 C12 -60.4(3) . . . . ?
Sb1 Pt1 Sb2 C12 123.5(3) . . . . ?
Cl2 Pt1 Sb2 C11 54.8(3) . . . . ?
Sb1 Pt1 Sb2 C11 -121.4(3) . . . . ?
Cl2 Pt1 Sb2 C10 -176.1(3) . . . . ?
Sb1 Pt1 Sb2 C10 7.7(3) . . . . ?
C6 C1 C2 C3 2.3(13) . . . . ?
C10 C1 C2 C3 177.0(7) . . . . ?
C6 C1 C2 C7 -179.0(8) . . . . ?
C10 C1 C2 C7 -4.4(13) . . . . ?
C1 C2 C3 C4 -3.4(13) . . . . ?
C7 C2 C3 C4 178.0(8) . . . . ?
C2 C3 C4 C5 3.4(14) . . . . ?
C3 C4 C5 C6 -2.5(14) . . . . ?
C2 C1 C6 C5 -1.5(13) . . . . ?
C10 C1 C6 C5 -176.3(8) . . . . ?
C4 C5 C6 C1 1.6(14) . . . . ?
C3 C2 C7 Sb1 -88.5(8) . . . . ?
C1 C2 C7 Sb1 92.9(9) . . . . ?
C9 Sb1 C7 C2 177.3(6) . . . . ?
C8 Sb1 C7 C2 72.2(7) . . . . ?
Pt1 Sb1 C7 C2 -53.3(7) . . . . ?
C6 C1 C10 Sb2 87.4(8) . . . . ?
C2 C1 C10 Sb2 -87.3(9) . . . . ?
C12 Sb2 C10 C1 -65.4(7) . . . . ?
C11 Sb2 C10 C1 -170.7(6) . . . . ?
Pt1 Sb2 C10 C1 54.8(7) . . . . ?
